data_4083873
loop_
_publ_author_name
'Sharma, Alpesh K.'
'Joshi, Hemant'
'Sharma, Kamal Nayan'
'Gupta, Pancham L.'
'Singh, Ajai K.'

_publ_section_title
;
 2-Propanol vs Glycerol as Hydrogen Source in Catalytic Activation of
 Transfer Hydrogenation with (\h6-Benzene)ruthenium(II) Complexes of
 Unsymmetrical Bidentate Chalcogen Ligands
;
_journal_name_full Organometallics
_journal_page_first 140702161836008
_journal_paper_doi 10.1021/om500579r
_journal_year 2014
_chemical_formula_moiety 'C27 H24 Cl N2 Ru S2, F6 P'
_chemical_formula_sum 'C27 H24 Cl F6 N2 P Ru S2'
_chemical_formula_weight 722.11
_chemical_name_systematic
; 
 ? 
;
_space_group_IT_number 14
_symmetry_cell_setting triclinic
_symmetry_space_group_name_Hall '-P 2yn'
_symmetry_space_group_name_H-M 'P 1 21/n 1'
_atom_sites_solution_hydrogens geom
_atom_sites_solution_primary direct
_atom_sites_solution_secondary difmap
_audit_creation_method SHELXL-97
_cell_angle_alpha 90.00
_cell_angle_beta 98.526(12)
_cell_angle_gamma 90.00
_cell_formula_units_Z 4
_cell_length_a 7.481(4)
_cell_length_b 19.984(10)
_cell_length_c 18.954(9)
_cell_measurement_reflns_used 1129
_cell_measurement_temperature 298(2)
_cell_measurement_theta_max 14.61
_cell_measurement_theta_min 2.31
_cell_volume 2802(2)
_computing_cell_refinement 'Bruker SMART'
_computing_data_collection 'Bruker SMART'
_computing_data_reduction 'Bruker SAINT'
_computing_molecular_graphics 'Bruker SHELXTL'
_computing_publication_material 'Bruker SHELXTL'
_computing_structure_refinement 'SHELXL-97 (Sheldrick, 1997)'
_computing_structure_solution 'SHELXS-97 (Sheldrick, 1990)'
_diffrn_ambient_temperature 298(2)
_diffrn_measured_fraction_theta_full 1.000
_diffrn_measured_fraction_theta_max 1.000
_diffrn_measurement_device_type 'CCD area detector'
_diffrn_measurement_method 'phi and omega scans'
_diffrn_radiation_monochromator graphite
_diffrn_radiation_source 'fine-focus sealed tube'
_diffrn_radiation_type MoK\a
_diffrn_radiation_wavelength 0.71073
_diffrn_reflns_av_R_equivalents 0.1538
_diffrn_reflns_av_sigmaI/netI 0.1247
_diffrn_reflns_limit_h_max 8
_diffrn_reflns_limit_h_min -8
_diffrn_reflns_limit_k_max 23
_diffrn_reflns_limit_k_min -23
_diffrn_reflns_limit_l_max 22
_diffrn_reflns_limit_l_min -22
_diffrn_reflns_number 26800
_diffrn_reflns_theta_full 25.00
_diffrn_reflns_theta_max 25.00
_diffrn_reflns_theta_min 1.49
_exptl_absorpt_coefficient_mu 0.923
_exptl_absorpt_correction_T_max 0.816
_exptl_absorpt_correction_T_min 0.741
_exptl_absorpt_correction_type multi-scan
_exptl_absorpt_process_details '(SADABS; Sheldrick, 1996)'
_exptl_crystal_colour red
_exptl_crystal_density_diffrn 1.712
_exptl_crystal_density_meas 1.712
_exptl_crystal_density_method 'not measured'
_exptl_crystal_description rod
_exptl_crystal_F_000 1448.0
_exptl_crystal_size_max 0.36
_exptl_crystal_size_mid 0.28
_exptl_crystal_size_min 0.22
_refine_diff_density_max 0.635
_refine_diff_density_min -0.828
_refine_diff_density_rms 0.106
_refine_ls_extinction_method none
_refine_ls_goodness_of_fit_ref 1.083
_refine_ls_hydrogen_treatment constr
_refine_ls_matrix_type full
_refine_ls_number_parameters 361
_refine_ls_number_reflns 4931
_refine_ls_number_restraints 0
_refine_ls_restrained_S_all 1.083
_refine_ls_R_factor_all 0.1482
_refine_ls_R_factor_gt 0.0890
_refine_ls_shift/su_max 0.005
_refine_ls_shift/su_mean 0.001
_refine_ls_structure_factor_coef Fsqd
_refine_ls_weighting_details 'calc w=1/[\s^2^(Fo^2^)+(0.0396P)^2^+10.1645P] where P=(Fo^2^+2Fc^2^)/3'
_refine_ls_weighting_scheme calc
_refine_ls_wR_factor_gt 0.1561
_refine_ls_wR_factor_ref 0.1784
_reflns_number_gt 3196
_reflns_number_total 4931
_reflns_threshold_expression >2sigma(I)
_cod_data_source_file om500579r_si_002.cif
_cod_data_source_block complex4m
_cod_depositor_comments
;
The following automatic conversions were performed:

'_symmetry_cell_setting' value 'Triclinic' changed to 'triclinic'
according to
/usr/data/users/saulius/crontab/automatic-downloads/rss-feeds/ACS/lib/dictionaries/cif_core.dic
dictionary named 'cif_core.dic' version 2.4.2 from
2011-04-26.

'_exptl_absorpt_correction_type' value 'multi scan'
changed to 'multi-scan' according to
/usr/data/users/saulius/crontab/automatic-downloads/rss-feeds/ACS/lib/dictionaries/cif_core.dic
dictionary named 'cif_core.dic' version 2.4.2 from 2011-04-26.

Automatic conversion script
Id: cif_fix_values 2281 2013-09-26 08:29:07Z andrius 
;
_cod_original_sg_symbol_H-M 'P 21/n'
_cod_database_code 4083873

loop_
_symmetry_equiv_pos_as_xyz
'x, y, z'
'-x+1/2, y+1/2, -z+1/2'
'-x, -y, -z'
'x-1/2, -y-1/2, z-1/2'

loop_
_atom_site_label
_atom_site_type_symbol
_atom_site_fract_x
_atom_site_fract_y
_atom_site_fract_z
_atom_site_U_iso_or_equiv
_atom_site_adp_type
_atom_site_occupancy
_atom_site_symmetry_multiplicity
_atom_site_calc_flag
_atom_site_refinement_flags
C1 C 0.2147(15) 0.8263(5) 0.0833(7) 0.072(3) Uani 1 1 d .
H1 H 0.2410 0.8246 0.0369 0.086 Uiso 1 1 calc R
C2 C 0.0904(17) 0.7832(6) 0.1046(10) 0.099(5) Uani 1 1 d .
H2 H 0.0316 0.7525 0.0723 0.119 Uiso 1 1 calc R
C3 C 0.0517(16) 0.7853(6) 0.1740(9) 0.089(5) Uani 1 1 d .
H3 H -0.0293 0.7550 0.1890 0.107 Uiso 1 1 calc R
C4 C 0.1351(14) 0.8329(6) 0.2207(7) 0.069(3) Uani 1 1 d .
H4 H 0.1073 0.8357 0.2668 0.083 Uiso 1 1 calc R
C5 C 0.2588(13) 0.8758(5) 0.1989(6) 0.054(3) Uani 1 1 d .
H5 H 0.3148 0.9077 0.2303 0.065 Uiso 1 1 calc R
C6 C 0.3005(12) 0.8720(5) 0.1311(5) 0.045(2) Uani 1 1 d .
C7 C 0.6692(12) 0.8695(5) 0.1465(4) 0.047(2) Uani 1 1 d .
H7A H 0.6666 0.8257 0.1242 0.057 Uiso 1 1 calc R
H7B H 0.7813 0.8911 0.1396 0.057 Uiso 1 1 calc R
C8 C 0.6244(12) 0.8034(5) 0.2562(5) 0.044(2) Uani 1 1 d .
C9 C 0.5762(13) 0.7388(6) 0.2304(6) 0.063(3) Uani 1 1 d .
H9 H 0.5730 0.7274 0.1826 0.075 Uiso 1 1 calc R
C10 C 0.5340(15) 0.6936(6) 0.2805(7) 0.075(3) Uani 1 1 d .
H10 H 0.5022 0.6504 0.2655 0.090 Uiso 1 1 calc R
C11 C 0.5366(15) 0.7092(6) 0.3513(7) 0.075(3) Uani 1 1 d .
H11 H 0.5068 0.6767 0.3828 0.090 Uiso 1 1 calc R
C12 C 0.5837(14) 0.7732(6) 0.3760(6) 0.065(3) Uani 1 1 d .
H12 H 0.5869 0.7845 0.4237 0.078 Uiso 1 1 calc R
C13 C 0.6255(13) 0.8194(5) 0.3263(5) 0.049(2) Uani 1 1 d .
C14 C 0.6929(12) 0.9122(5) 0.2698(5) 0.044(2) Uani 1 1 d .
C15 C 0.6760(13) 0.9286(5) 0.3983(5) 0.057(3) Uani 1 1 d .
H15A H 0.7842 0.9560 0.4034 0.068 Uiso 1 1 calc R
H15B H 0.6842 0.8994 0.4396 0.068 Uiso 1 1 calc R
C16 C 0.5149(13) 0.9729(5) 0.3968(4) 0.047(2) Uani 1 1 d .
C17 C 0.3443(14) 0.9471(5) 0.3808(5) 0.057(3) Uani 1 1 d .
H17 H 0.3302 0.9018 0.3702 0.068 Uiso 1 1 calc R
C18 C 0.1932(15) 0.9863(7) 0.3800(6) 0.074(3) Uani 1 1 d .
H18 H 0.0788 0.9676 0.3682 0.088 Uiso 1 1 calc R
C19 C 0.211(2) 1.0539(8) 0.3968(6) 0.089(4) Uani 1 1 d .
H19 H 0.1101 1.0811 0.3958 0.107 Uiso 1 1 calc R
C20 C 0.381(2) 1.0795(6) 0.4147(6) 0.083(4) Uani 1 1 d .
H20 H 0.3956 1.1245 0.4270 0.100 Uiso 1 1 calc R
C21 C 0.5333(15) 1.0397(5) 0.4147(5) 0.060(3) Uani 1 1 d .
H21 H 0.6479 1.0580 0.4268 0.072 Uiso 1 1 calc R
C22 C 0.351(2) 1.0715(7) 0.2220(7) 0.079(4) Uani 1 1 d .
H22 H 0.3550 1.0537 0.2704 0.094 Uiso 1 1 calc R
C23 C 0.478(2) 1.1177(7) 0.2078(9) 0.094(5) Uani 1 1 d .
H23 H 0.5717 1.1322 0.2466 0.113 Uiso 1 1 calc R
C24 C 0.492(2) 1.1360(6) 0.1401(11) 0.097(5) Uani 1 1 d .
H24 H 0.5930 1.1637 0.1297 0.116 Uiso 1 1 calc R
C25 C 0.374(3) 1.1040(9) 0.0837(7) 0.093(5) Uani 1 1 d .
H25 H 0.3956 1.1094 0.0343 0.112 Uiso 1 1 calc R
C26 C 0.2505(18) 1.0593(8) 0.0984(9) 0.088(4) Uani 1 1 d .
H26 H 0.1859 1.0321 0.0598 0.106 Uiso 1 1 calc R
C27 C 0.2395(16) 1.0433(6) 0.1669(10) 0.075(4) Uani 1 1 d .
H27 H 0.1673 1.0043 0.1764 0.090 Uiso 1 1 calc R
Cl1 Cl 0.7651(3) 1.02650(14) 0.08043(14) 0.0641(7) Uani 1 1 d .
F1 F 1.0910(11) 0.2031(5) 0.4838(5) 0.154(4) Uani 1 1 d .
F2 F 0.8592(15) 0.2708(4) 0.4894(5) 0.157(4) Uani 1 1 d .
F3 F 0.8259(12) 0.1856(4) 0.4201(4) 0.117(3) Uani 1 1 d .
F4 F 0.6947(9) 0.1815(4) 0.5154(4) 0.112(3) Uani 1 1 d .
F5 F 0.9553(14) 0.2054(5) 0.5825(4) 0.147(4) Uani 1 1 d .
F6 F 0.9333(10) 0.1188(3) 0.5110(4) 0.113(3) Uani 1 1 d .
N1 N 0.6668(10) 0.8611(4) 0.2222(4) 0.0444(19) Uani 1 1 d .
N2 N 0.6690(10) 0.8875(4) 0.3340(4) 0.047(2) Uani 1 1 d .
P1 P 0.8937(4) 0.19536(15) 0.50265(16) 0.0654(9) Uani 1 1 d .
Ru1 Ru 0.52018(10) 1.02774(4) 0.15021(4) 0.0404(2) Uani 1 1 d .
S1 S 0.4808(3) 0.91870(12) 0.10238(12) 0.0447(6) Uani 1 1 d .
S2 S 0.7438(3) 0.99243(13) 0.24992(13) 0.0513(7) Uani 1 1 d .

loop_
_atom_site_aniso_label
_atom_site_aniso_U_11
_atom_site_aniso_U_22
_atom_site_aniso_U_33
_atom_site_aniso_U_23
_atom_site_aniso_U_13
_atom_site_aniso_U_12
C1 0.055(7) 0.060(7) 0.097(9) -0.033(7) 0.001(7) 0.012(6)
C2 0.056(9) 0.057(9) 0.182(17) -0.034(10) 0.010(10) -0.009(7)
C3 0.047(8) 0.051(8) 0.172(16) 0.021(9) 0.022(9) 0.001(6)
C4 0.047(7) 0.066(8) 0.096(9) 0.015(7) 0.014(6) -0.003(6)
C5 0.050(7) 0.046(6) 0.066(7) 0.012(5) 0.002(5) -0.005(5)
C6 0.031(5) 0.045(6) 0.058(6) -0.007(5) 0.000(5) 0.007(4)
C7 0.046(6) 0.052(6) 0.042(6) -0.002(5) 0.000(4) 0.010(5)
C8 0.037(6) 0.050(6) 0.047(6) 0.002(5) 0.013(4) 0.008(5)
C9 0.054(7) 0.065(8) 0.069(8) 0.001(6) 0.009(6) 0.002(6)
C10 0.059(8) 0.057(8) 0.111(11) 0.005(8) 0.021(7) -0.003(6)
C11 0.066(8) 0.068(9) 0.095(10) 0.021(7) 0.026(7) 0.002(6)
C12 0.057(7) 0.081(9) 0.062(7) 0.019(6) 0.028(6) 0.004(6)
C13 0.046(6) 0.046(6) 0.056(7) 0.009(5) 0.011(5) 0.009(5)
C14 0.039(6) 0.043(6) 0.049(6) 0.005(5) 0.005(4) 0.009(4)
C15 0.056(7) 0.086(8) 0.028(5) 0.001(5) 0.002(5) 0.013(6)
C16 0.055(7) 0.059(6) 0.028(5) -0.002(5) 0.013(4) -0.002(6)
C17 0.050(7) 0.050(6) 0.072(7) 0.011(5) 0.015(6) 0.003(5)
C18 0.056(8) 0.092(10) 0.077(8) 0.014(7) 0.024(6) 0.012(7)
C19 0.102(12) 0.115(13) 0.054(8) 0.010(8) 0.025(8) 0.056(10)
C20 0.132(13) 0.067(9) 0.053(7) 0.003(6) 0.024(8) 0.035(9)
C21 0.071(8) 0.051(7) 0.058(7) -0.006(5) 0.008(6) -0.014(6)
C22 0.108(12) 0.080(10) 0.053(8) 0.012(7) 0.032(8) 0.055(9)
C23 0.086(11) 0.058(9) 0.127(14) -0.047(9) -0.026(9) 0.011(8)
C24 0.093(11) 0.043(7) 0.170(16) 0.055(10) 0.071(12) 0.013(7)
C25 0.118(13) 0.118(13) 0.048(8) 0.016(8) 0.023(9) 0.070(11)
C26 0.055(9) 0.092(11) 0.111(13) -0.038(9) -0.011(8) 0.016(8)
C27 0.054(8) 0.055(8) 0.123(12) 0.019(8) 0.036(8) 0.025(6)
Cl1 0.0529(16) 0.0810(19) 0.0612(16) 0.0049(15) 0.0177(13) -0.0044(15)
F1 0.076(6) 0.177(9) 0.211(10) 0.056(8) 0.029(6) -0.043(6)
F2 0.272(13) 0.051(5) 0.139(8) 0.006(5) 0.004(8) 0.002(6)
F3 0.145(7) 0.133(7) 0.074(5) 0.006(5) 0.018(5) -0.003(6)
F4 0.067(5) 0.156(7) 0.118(6) 0.032(5) 0.035(4) 0.023(5)
F5 0.193(9) 0.167(9) 0.067(5) -0.010(5) -0.028(5) -0.027(7)
F6 0.109(6) 0.074(5) 0.164(8) 0.035(5) 0.046(5) 0.027(4)
N1 0.050(5) 0.041(5) 0.042(5) 0.008(4) 0.008(4) 0.015(4)
N2 0.041(5) 0.067(6) 0.033(5) 0.008(4) 0.001(4) 0.009(4)
P1 0.070(2) 0.056(2) 0.069(2) 0.0125(16) 0.0081(17) -0.0012(15)
Ru1 0.0381(4) 0.0436(4) 0.0400(4) 0.0019(4) 0.0074(3) 0.0011(4)
S1 0.0435(15) 0.0506(15) 0.0382(14) -0.0033(11) 0.0005(11) 0.0035(12)
S2 0.0495(16) 0.0539(16) 0.0475(15) 0.0015(12) -0.0024(12) -0.0030(12)

loop_
_atom_type_symbol
_atom_type_description
_atom_type_scat_dispersion_real
_atom_type_scat_dispersion_imag
_atom_type_scat_source
C C 0.0033 0.0016 'International Tables Vol C Tables 4.2.6.8 and 6.1.1.4'
N N 0.0061 0.0033 'International Tables Vol C Tables 4.2.6.8 and 6.1.1.4'
F F 0.0171 0.0103 'International Tables Vol C Tables 4.2.6.8 and 6.1.1.4'
P P 0.1023 0.0942 'International Tables Vol C Tables 4.2.6.8 and 6.1.1.4'
S S 0.1246 0.1234 'International Tables Vol C Tables 4.2.6.8 and 6.1.1.4'
Cl Cl 0.1484 0.1585 'International Tables Vol C Tables 4.2.6.8 and 6.1.1.4'
Ru Ru -1.2594 0.8363 'International Tables Vol C Tables 4.2.6.8 and 6.1.1.4'
H H 0.0000 0.0000 'International Tables Vol C Tables 4.2.6.8 and 6.1.1.4'

loop_
_geom_angle_atom_site_label_1
_geom_angle_atom_site_label_2
_geom_angle_atom_site_label_3
_geom_angle
C2 C1 C6 119.5(12)
C2 C1 H1 120.2
C6 C1 H1 120.2
C1 C2 C3 120.4(13)
C1 C2 H2 119.8
C3 C2 H2 119.8
C4 C3 C2 119.2(12)
C4 C3 H3 120.4
C2 C3 H3 120.4
C5 C4 C3 119.9(12)
C5 C4 H4 120.1
C3 C4 H4 120.1
C6 C5 C4 120.5(10)
C6 C5 H5 119.7
C4 C5 H5 119.7
C5 C6 C1 120.4(10)
C5 C6 S1 123.0(7)
C1 C6 S1 116.4(8)
N1 C7 S1 113.4(6)
N1 C7 H7A 108.9
S1 C7 H7A 108.9
N1 C7 H7B 108.9
S1 C7 H7B 108.9
H7A C7 H7B 107.7
C13 C8 N1 106.8(8)
C13 C8 C9 121.3(9)
N1 C8 C9 131.9(9)
C10 C9 C8 115.6(10)
C10 C9 H9 122.2
C8 C9 H9 122.2
C11 C10 C9 123.5(11)
C11 C10 H10 118.2
C9 C10 H10 118.2
C10 C11 C12 120.2(11)
C10 C11 H11 119.9
C12 C11 H11 119.9
C13 C12 C11 117.2(11)
C13 C12 H12 121.4
C11 C12 H12 121.4
C8 C13 C12 122.2(10)
C8 C13 N2 107.3(8)
C12 C13 N2 130.4(10)
N2 C14 N1 107.3(8)
N2 C14 S2 127.4(8)
N1 C14 S2 125.3(7)
N2 C15 C16 112.8(7)
N2 C15 H15A 109.0
C16 C15 H15A 109.0
N2 C15 H15B 109.0
C16 C15 H15B 109.0
H15A C15 H15B 107.8
C17 C16 C21 118.3(10)
C17 C16 C15 120.4(10)
C21 C16 C15 121.3(9)
C16 C17 C18 121.8(11)
C16 C17 H17 119.1
C18 C17 H17 119.1
C17 C18 C19 120.0(12)
C17 C18 H18 120.0
C19 C18 H18 120.0
C20 C19 C18 118.5(12)
C20 C19 H19 120.8
C18 C19 H19 120.8
C19 C20 C21 121.1(12)
C19 C20 H20 119.4
C21 C20 H20 119.4
C16 C21 C20 120.3(11)
C16 C21 H21 119.9
C20 C21 H21 119.9
C27 C22 C23 119.3(12)
C27 C22 Ru1 72.5(7)
C23 C22 Ru1 70.4(7)
C27 C22 H22 119.9
C23 C22 H22 119.9
Ru1 C22 H22 119.9
C24 C23 C22 121.1(13)
C24 C23 Ru1 72.9(8)
C22 C23 Ru1 72.4(6)
C24 C23 H23 119.1
C22 C23 H23 119.1
Ru1 C23 H23 119.1
C23 C24 C25 117.5(12)
C23 C24 Ru1 70.6(7)
C25 C24 Ru1 70.4(7)
C23 C24 H24 120.8
C25 C24 H24 120.8
Ru1 C24 H24 120.8
C26 C25 C24 120.6(12)
C26 C25 Ru1 73.4(8)
C24 C25 Ru1 71.1(7)
C26 C25 H25 119.3
C24 C25 H25 119.3
Ru1 C25 H25 119.3
C25 C26 C27 120.0(13)
C25 C26 Ru1 70.9(8)
C27 C26 Ru1 71.7(7)
C25 C26 H26 119.5
C27 C26 H26 119.5
Ru1 C26 H26 119.5
C26 C27 C22 121.5(13)
C26 C27 Ru1 72.5(7)
C22 C27 Ru1 71.2(7)
C26 C27 H27 118.7
C22 C27 H27 118.7
Ru1 C27 H27 118.7
C14 N1 C8 109.8(7)
C14 N1 C7 123.3(8)
C8 N1 C7 126.7(8)
C14 N2 C13 108.8(8)
C14 N2 C15 123.6(8)
C13 N2 C15 127.5(8)
F5 P1 F2 92.9(5)
F5 P1 F6 90.2(5)
F2 P1 F6 176.1(5)
F5 P1 F4 91.4(5)
F2 P1 F4 93.3(5)
F6 P1 F4 89.0(4)
F5 P1 F1 93.3(6)
F2 P1 F1 90.4(5)
F6 P1 F1 87.0(5)
F4 P1 F1 173.9(6)
F5 P1 F3 178.8(6)
F2 P1 F3 86.5(5)
F6 P1 F3 90.4(5)
F4 P1 F3 87.6(4)
F1 P1 F3 87.8(5)
C23 Ru1 C25 66.9(5)
C23 Ru1 C22 37.2(5)
C25 Ru1 C22 77.9(4)
C23 Ru1 C24 36.4(5)
C25 Ru1 C24 38.5(5)
C22 Ru1 C24 66.3(5)
C23 Ru1 C27 66.0(5)
C25 Ru1 C27 64.6(5)
C22 Ru1 C27 36.3(5)
C24 Ru1 C27 77.9(4)
C23 Ru1 C26 78.1(5)
C25 Ru1 C26 35.7(5)
C22 Ru1 C26 65.4(5)
C24 Ru1 C26 66.8(5)
C27 Ru1 C26 35.8(5)
C23 Ru1 S1 161.3(5)
C25 Ru1 S1 113.7(5)
C22 Ru1 S1 124.1(5)
C24 Ru1 S1 151.3(6)
C27 Ru1 S1 96.8(4)
C26 Ru1 S1 92.3(4)
C23 Ru1 Cl1 117.8(5)
C25 Ru1 Cl1 92.8(4)
C22 Ru1 Cl1 155.0(5)
C24 Ru1 Cl1 91.9(4)
C27 Ru1 Cl1 154.4(5)
C26 Ru1 Cl1 118.6(5)
S1 Ru1 Cl1 80.90(9)
C23 Ru1 S2 89.1(4)
C25 Ru1 S2 152.2(6)
C22 Ru1 S2 91.6(4)
C24 Ru1 S2 113.7(6)
C27 Ru1 S2 119.5(5)
C26 Ru1 S2 155.2(5)
S1 Ru1 S2 93.60(9)
Cl1 Ru1 S2 86.12(10)
C6 S1 C7 98.4(4)
C6 S1 Ru1 114.9(3)
C7 S1 Ru1 106.2(3)
C14 S2 Ru1 107.1(3)

loop_
_geom_bond_atom_site_label_1
_geom_bond_atom_site_label_2
_geom_bond_distance
C1 C2 1.371(16)
C1 C6 1.377(13)
C1 H1 0.9300
C2 C3 1.390(18)
C2 H2 0.9300
C3 C4 1.383(16)
C3 H3 0.9300
C4 C5 1.370(13)
C4 H4 0.9300
C5 C6 1.368(13)
C5 H5 0.9300
C6 S1 1.790(10)
C7 N1 1.448(10)
C7 S1 1.818(9)
C7 H7A 0.9700
C7 H7B 0.9700
C8 C13 1.366(12)
C8 N1 1.381(11)
C8 C9 1.407(13)
C9 C10 1.381(14)
C9 H9 0.9300
C10 C11 1.375(15)
C10 H10 0.9300
C11 C12 1.389(15)
C11 H11 0.9300
C12 C13 1.388(13)
C12 H12 0.9300
C13 N2 1.401(11)
C14 N2 1.350(11)
C14 N1 1.358(11)
C14 S2 1.703(9)
C15 N2 1.464(11)
C15 C16 1.492(12)
C15 H15A 0.9700
C15 H15B 0.9700
C16 C17 1.368(13)
C16 C21 1.379(13)
C17 C18 1.373(14)
C17 H17 0.9300
C18 C19 1.389(17)
C18 H18 0.9300
C19 C20 1.367(17)
C19 H19 0.9300
C20 C21 1.388(15)
C20 H20 0.9300
C21 H21 0.9300
C22 C27 1.360(17)
C22 C23 1.381(18)
C22 Ru1 2.176(10)
C22 H22 0.9800
C23 C24 1.353(18)
C23 Ru1 2.150(11)
C23 H23 0.9800
C24 C25 1.433(19)
C24 Ru1 2.179(11)
C24 H24 0.9800
C25 C26 1.342(18)
C25 Ru1 2.170(12)
C25 H25 0.9800
C26 C27 1.351(18)
C26 Ru1 2.201(12)
C26 H26 0.9800
C27 Ru1 2.191(11)
C27 H27 0.9800
Cl1 Ru1 2.414(3)
F1 P1 1.577(8)
F2 P1 1.544(8)
F3 P1 1.583(8)
F4 P1 1.568(7)
F5 P1 1.529(8)
F6 P1 1.562(7)
Ru1 S1 2.362(3)
Ru1 S2 2.435(3)

loop_
_geom_torsion_atom_site_label_1
_geom_torsion_atom_site_label_2
_geom_torsion_atom_site_label_3
_geom_torsion_atom_site_label_4
_geom_torsion
C6 C1 C2 C3 -0.4(18)
C1 C2 C3 C4 2(2)
C2 C3 C4 C5 -2.2(18)
C3 C4 C5 C6 0.1(16)
C4 C5 C6 C1 1.9(15)
C4 C5 C6 S1 -171.6(8)
C2 C1 C6 C5 -1.7(16)
C2 C1 C6 S1 172.2(9)
C13 C8 C9 C10 -1.1(14)
N1 C8 C9 C10 -177.0(9)
C8 C9 C10 C11 0.4(16)
C9 C10 C11 C12 -0.1(18)
C10 C11 C12 C13 0.4(16)
N1 C8 C13 C12 178.3(9)
C9 C8 C13 C12 1.5(15)
N1 C8 C13 N2 0.0(10)
C9 C8 C13 N2 -176.8(8)
C11 C12 C13 C8 -1.1(15)
C11 C12 C13 N2 176.7(10)
N2 C15 C16 C17 50.3(12)
N2 C15 C16 C21 -132.9(9)
C21 C16 C17 C18 2.1(14)
C15 C16 C17 C18 179.0(9)
C16 C17 C18 C19 -1.0(16)
C17 C18 C19 C20 -0.8(18)
C18 C19 C20 C21 1.4(18)
C17 C16 C21 C20 -1.5(14)
C15 C16 C21 C20 -178.3(9)
C19 C20 C21 C16 -0.2(17)
C27 C22 C23 C24 1.0(18)
Ru1 C22 C23 C24 56.5(11)
C27 C22 C23 Ru1 -55.5(10)
C22 C23 C24 C25 -2.0(19)
Ru1 C23 C24 C25 54.3(10)
C22 C23 C24 Ru1 -56.3(11)
C23 C24 C25 C26 2.0(19)
Ru1 C24 C25 C26 56.4(11)
C23 C24 C25 Ru1 -54.4(10)
C24 C25 C26 C27 -1.0(19)
Ru1 C25 C26 C27 54.3(11)
C24 C25 C26 Ru1 -55.3(11)
C25 C26 C27 C22 0.0(19)
Ru1 C26 C27 C22 53.9(10)
C25 C26 C27 Ru1 -53.9(11)
C23 C22 C27 C26 0.0(17)
Ru1 C22 C27 C26 -54.5(10)
C23 C22 C27 Ru1 54.5(10)
N2 C14 N1 C8 0.5(10)
S2 C14 N1 C8 -178.8(7)
N2 C14 N1 C7 175.7(7)
S2 C14 N1 C7 -3.7(12)
C13 C8 N1 C14 -0.3(10)
C9 C8 N1 C14 176.0(10)
C13 C8 N1 C7 -175.3(8)
C9 C8 N1 C7 1.1(16)
S1 C7 N1 C14 -67.4(10)
S1 C7 N1 C8 106.9(9)
N1 C14 N2 C13 -0.5(10)
S2 C14 N2 C13 178.8(7)
N1 C14 N2 C15 -176.5(8)
S2 C14 N2 C15 2.8(13)
C8 C13 N2 C14 0.3(10)
C12 C13 N2 C14 -177.8(10)
C8 C13 N2 C15 176.1(8)
C12 C13 N2 C15 -2.0(16)
C16 C15 N2 C14 72.3(11)
C16 C15 N2 C13 -103.0(11)
C24 C23 Ru1 C25 -31.1(9)
C22 C23 Ru1 C25 100.5(9)
C24 C23 Ru1 C22 -131.7(13)
C22 C23 Ru1 C24 131.7(13)
C24 C23 Ru1 C27 -102.5(10)
C22 C23 Ru1 C27 29.2(7)
C24 C23 Ru1 C26 -66.9(9)
C22 C23 Ru1 C26 64.8(9)
C24 C23 Ru1 S1 -127.1(16)
C22 C23 Ru1 S1 4.6(19)
C24 C23 Ru1 Cl1 49.3(10)
C22 C23 Ru1 Cl1 -179.0(7)
C24 C23 Ru1 S2 134.4(10)
C22 C23 Ru1 S2 -93.9(9)
C26 C25 Ru1 C23 -102.0(9)
C24 C25 Ru1 C23 29.6(8)
C26 C25 Ru1 C22 -64.5(9)
C24 C25 Ru1 C22 67.0(8)
C26 C25 Ru1 C24 -131.5(12)
C26 C25 Ru1 C27 -28.7(8)
C24 C25 Ru1 C27 102.9(8)
C24 C25 Ru1 C26 131.5(12)
C26 C25 Ru1 S1 57.6(9)
C24 C25 Ru1 S1 -170.9(7)
C26 C25 Ru1 Cl1 138.9(9)
C24 C25 Ru1 Cl1 -89.6(8)
C26 C25 Ru1 S2 -134.2(12)
C24 C25 Ru1 S2 -2.7(15)
C27 C22 Ru1 C23 131.1(11)
C27 C22 Ru1 C25 63.4(8)
C23 C22 Ru1 C25 -67.7(9)
C27 C22 Ru1 C24 102.1(9)
C23 C22 Ru1 C24 -29.0(8)
C23 C22 Ru1 C27 -131.1(11)
C27 C22 Ru1 C26 27.9(7)
C23 C22 Ru1 C26 -103.1(9)
C27 C22 Ru1 S1 -47.2(8)
C23 C22 Ru1 S1 -178.2(7)
C27 C22 Ru1 Cl1 133.2(10)
C23 C22 Ru1 Cl1 2.2(15)
C27 C22 Ru1 S2 -142.6(8)
C23 C22 Ru1 S2 86.3(9)
C25 C24 Ru1 C23 -130.1(12)
C23 C24 Ru1 C25 130.1(12)
C23 C24 Ru1 C22 29.6(8)
C25 C24 Ru1 C22 -100.6(9)
C23 C24 Ru1 C27 65.8(9)
C25 C24 Ru1 C27 -64.3(8)
C23 C24 Ru1 C26 101.7(10)
C25 C24 Ru1 C26 -28.4(8)
C23 C24 Ru1 S1 147.8(9)
C25 C24 Ru1 S1 17.6(13)
C23 C24 Ru1 Cl1 -137.8(9)
C25 C24 Ru1 Cl1 92.0(9)
C23 C24 Ru1 S2 -51.2(10)
C25 C24 Ru1 S2 178.6(8)
C26 C27 Ru1 C23 103.3(9)
C22 C27 Ru1 C23 -30.0(8)
C26 C27 Ru1 C25 28.6(8)
C22 C27 Ru1 C25 -104.7(9)
C26 C27 Ru1 C22 133.3(12)
C26 C27 Ru1 C24 67.0(9)
C22 C27 Ru1 C24 -66.3(8)
C22 C27 Ru1 C26 -133.3(12)
C26 C27 Ru1 S1 -84.4(9)
C22 C27 Ru1 S1 142.3(7)
C26 C27 Ru1 Cl1 -1.3(15)
C22 C27 Ru1 Cl1 -134.6(10)
C26 C27 Ru1 S2 177.5(8)
C22 C27 Ru1 S2 44.2(8)
C25 C26 Ru1 C23 66.9(9)
C27 C26 Ru1 C23 -65.3(9)
C27 C26 Ru1 C25 -132.2(12)
C25 C26 Ru1 C22 103.9(9)
C27 C26 Ru1 C22 -28.3(8)
C25 C26 Ru1 C24 30.5(8)
C27 C26 Ru1 C24 -101.8(9)
C25 C26 Ru1 C27 132.2(12)
C25 C26 Ru1 S1 -129.3(9)
C27 C26 Ru1 S1 98.5(8)
C25 C26 Ru1 Cl1 -48.4(10)
C27 C26 Ru1 Cl1 179.4(7)
C25 C26 Ru1 S2 127.1(12)
C27 C26 Ru1 S2 -5.1(16)
C5 C6 S1 C7 75.2(8)
C1 C6 S1 C7 -98.6(8)
C5 C6 S1 Ru1 -37.1(9)
C1 C6 S1 Ru1 149.1(7)
N1 C7 S1 C6 -53.5(7)
N1 C7 S1 Ru1 65.6(7)
C23 Ru1 S1 C6 -4.6(14)
C25 Ru1 S1 C6 -92.4(6)
C22 Ru1 S1 C6 -1.3(5)
C24 Ru1 S1 C6 -104.3(8)
C27 Ru1 S1 C6 -27.2(5)
C26 Ru1 S1 C6 -62.8(6)
Cl1 Ru1 S1 C6 178.6(3)
S2 Ru1 S1 C6 93.1(3)
C23 Ru1 S1 C7 -112.2(13)
C25 Ru1 S1 C7 160.0(6)
C22 Ru1 S1 C7 -108.9(5)
C24 Ru1 S1 C7 148.1(8)
C27 Ru1 S1 C7 -134.8(5)
C26 Ru1 S1 C7 -170.4(6)
Cl1 Ru1 S1 C7 71.0(3)
S2 Ru1 S1 C7 -14.5(3)
N2 C14 S2 Ru1 -127.2(7)
N1 C14 S2 Ru1 51.9(8)
C23 Ru1 S2 C14 130.9(6)
C25 Ru1 S2 C14 160.3(9)
C22 Ru1 S2 C14 93.7(6)
C24 Ru1 S2 C14 158.5(5)
C27 Ru1 S2 C14 69.4(5)
C26 Ru1 S2 C14 72.8(10)
S1 Ru1 S2 C14 -30.5(4)
Cl1 Ru1 S2 C14 -111.1(4)
